data_1566849
loop_
_publ_author_name
'Cao, Hongli'
'Wang, Junwen'
'Li, Jianfeng'

_publ_section_title
;
 Nitrato(5,10,15,20-tetraphenylporphinato)manganese(III)--benzene--<i>n</i>-hexane
 (2/1/1)
;
_journal_coeditor_code WM4162
_journal_issue 4
_journal_name_full IUCrData
_journal_page_first x220386
_journal_paper_doi 10.1107/S2414314622003868
_journal_volume 7
_journal_year 2022
_chemical_formula_iupac '[Mn (C44 H28 N4 O3) (N O3)], 0.5C6 H14, 0.5C6 H6'
_chemical_formula_moiety 'C44 H28 Mn N5 O3, 0.5(C6 H14), 0.5(C6 H6)'
_chemical_formula_sum 'C50 H38 Mn N5 O3'
_chemical_formula_weight 811.79
_chemical_name_systematic 'Nitrato(5,10,15,20-tetraphenylporphinato)manganese(III)--benzene--<i>n</i>-hexane (2/1/1)'
_space_group_crystal_system orthorhombic
_space_group_IT_number 56
_space_group_name_Hall '-P 2ab 2ac'
_space_group_name_H-M_alt 'P c c n'
_atom_sites_solution_hydrogens geom
_atom_sites_solution_primary dual
_audit_creation_method
;
Olex2 1.3
(compiled 2020.11.12 svn.r5f609507 for OlexSys, GUI svn.r6408)
;
_cell_angle_alpha 90
_cell_angle_beta 90
_cell_angle_gamma 90
_cell_formula_units_Z 8
_cell_length_a 20.1021(10)
_cell_length_b 21.5505(9)
_cell_length_c 17.9807(9)
_cell_measurement_reflns_used 9845
_cell_measurement_temperature 100.08
_cell_measurement_theta_max 26.68
_cell_measurement_theta_min 2.45
_cell_volume 7789.4(6)
_computing_cell_refinement
;
SAINT (Bruker, 2014)
;
_computing_data_collection
;
APEX2 (Bruker, 2014)
;
_computing_data_reduction
;
SAINT (Bruker, 2014)
;
_computing_molecular_graphics
;
<i>OLEX2</i> (Dolomanov <i>et al.</i>,  2009)
;
_computing_publication_material
;
publCIF (Westrip, 2010)
;
_computing_structure_refinement
;
SHELXL (Sheldrick, 2015b)
;
_computing_structure_solution
;
SHELXT (Sheldrick, 2015a)
;
_diffrn_ambient_temperature 100.08
_diffrn_measured_fraction_theta_full 0.998
_diffrn_measured_fraction_theta_max 0.998
_diffrn_measurement_device_type 'Bruker APEXII CCD'
_diffrn_measurement_method '\f and \w scans'
_diffrn_radiation_type MoK\a
_diffrn_radiation_wavelength 0.71073
_diffrn_reflns_av_R_equivalents 0.0579
_diffrn_reflns_av_unetI/netI 0.0372
_diffrn_reflns_limit_h_max 23
_diffrn_reflns_limit_h_min -25
_diffrn_reflns_limit_k_max 24
_diffrn_reflns_limit_k_min -27
_diffrn_reflns_limit_l_max 21
_diffrn_reflns_limit_l_min -22
_diffrn_reflns_number 58775
_diffrn_reflns_theta_full 25.242
_diffrn_reflns_theta_max 26.744
_diffrn_reflns_theta_min 2.265
_diffrn_source_current 1.0
_diffrn_source_power 0.05
_diffrn_source_voltage 50.0
_diffrn_standards_number 0
_exptl_absorpt_coefficient_mu 0.392
_exptl_absorpt_correction_T_max 0.865
_exptl_absorpt_correction_T_min 0.763
_exptl_absorpt_correction_type multi-scan
_exptl_absorpt_process_details
;
(<i>SADABS</i>; Krause <i>et al.</i>,  2015)
;
_exptl_crystal_colour black
_exptl_crystal_density_diffrn 1.384
_exptl_crystal_description block
_exptl_crystal_F_000 3376
_exptl_crystal_size_max 0.332
_exptl_crystal_size_mid 0.292
_exptl_crystal_size_min 0.115
_refine_diff_density_max 0.799
_refine_diff_density_min -0.476
_refine_ls_extinction_method none
_refine_ls_goodness_of_fit_ref 1.070
_refine_ls_hydrogen_treatment constr
_refine_ls_matrix_type full
_refine_ls_number_parameters 560
_refine_ls_number_reflns 8270
_refine_ls_number_restraints 37
_refine_ls_restrained_S_all 1.069
_refine_ls_R_factor_all 0.0752
_refine_ls_R_factor_gt 0.0495
_refine_ls_shift/su_max 0.097
_refine_ls_shift/su_mean 0.003
_refine_ls_structure_factor_coef Fsqd
_refine_ls_weighting_details 'w=1/[\s^2^(Fo^2^)+(0.0686P)^2^+10.1161P] where P=(Fo^2^+2Fc^2^)/3'
_refine_ls_weighting_scheme calc
_refine_ls_wR_factor_gt 0.1278
_refine_ls_wR_factor_ref 0.1480
_reflns_number_gt 6163
_reflns_number_total 8270
_reflns_threshold_expression 'I > 2\s(I)'
_cod_data_source_file wm4162sup1.cif
_cod_data_source_block I
_cod_database_code 1566849
_shelx_space_group_comment
;
The symmetry employed for this shelxl refinement is uniquely defined
by the following loop, which should always be used as a source of
symmetry information in preference to the above space-group names.
They are only intended as comments.
;
_shelx_estimated_absorpt_t_min 0.881
_shelx_estimated_absorpt_t_max 0.956

loop_
_space_group_symop_operation_xyz
'x, y, z'
'-x+1/2, -y+1/2, z'
'-x, y+1/2, -z+1/2'
'x+1/2, -y, -z+1/2'
'-x, -y, -z'
'x-1/2, y-1/2, -z'
'x, -y-1/2, z-1/2'
'-x-1/2, y, z-1/2'

loop_
_atom_site_type_symbol
_atom_site_label
_atom_site_fract_x
_atom_site_fract_y
_atom_site_fract_z
_atom_site_U_iso_or_equiv
_atom_site_adp_type
_atom_site_calc_flag
_atom_site_occupancy
_atom_site_disorder_assembly
_atom_site_disorder_group
Mn Mn1 0.42182(2) 0.50321(2) 0.38016(2) 0.01235(11) Uani d 1 . .
O O1 0.42711(8) 0.52498(8) 0.26507(10) 0.0206(4) Uani d 1 . .
O O2 0.41592(10) 0.58633(9) 0.17166(11) 0.0311(5) Uani d 1 . .
O O3 0.42351(12) 0.62345(10) 0.28275(12) 0.0416(6) Uani d 1 . .
N N1 0.49166(9) 0.43691(8) 0.36975(11) 0.0144(4) Uani d 1 . .
N N2 0.35071(9) 0.43777(8) 0.36889(11) 0.0148(4) Uani d 1 . .
N N3 0.35138(9) 0.56361(9) 0.41173(11) 0.0151(4) Uani d 1 . .
N N4 0.49211(9) 0.56102(8) 0.41874(11) 0.0147(4) Uani d 1 . .
N N5 0.42152(11) 0.57920(11) 0.23960(13) 0.0259(5) Uani d 1 . .
C C1 0.42051(11) 0.28091(11) 0.31319(15) 0.0183(5) Uani d 1 . .
C C2 0.44918(13) 0.23571(11) 0.35761(16) 0.0259(6) Uani d 1 . .
H H2 0.467963 0.247013 0.404159 0.031 Uiso calc 1 . .
C C3 0.45086(14) 0.17416(12) 0.33504(18) 0.0304(6) Uani d 1 . .
H H3 0.470578 0.143610 0.366108 0.036 Uiso calc 1 . .
C C4 0.42397(14) 0.15745(12) 0.26773(19) 0.0341(7) Uani d 1 . .
H H4 0.425615 0.115394 0.251982 0.041 Uiso calc 1 . .
C C5 0.39436(16) 0.20192(13) 0.22261(18) 0.0369(7) Uani d 1 . .
H H5 0.375509 0.190271 0.176218 0.044 Uiso calc 1 . .
C C6 0.39240(14) 0.26347(12) 0.24550(16) 0.0298(6) Uani d 1 . .
H H6 0.371794 0.293805 0.214858 0.036 Uiso calc 1 . .
C C7 0.17559(12) 0.50079(10) 0.38931(13) 0.0158(5) Uani d 1 . .
C C8 0.14138(12) 0.47327(11) 0.44853(15) 0.0198(5) Uani d 1 . .
H H8 0.165523 0.456573 0.489306 0.024 Uiso calc 1 . .
C C9 0.07229(12) 0.47019(12) 0.44807(16) 0.0243(6) Uani d 1 . .
H H9 0.049340 0.451340 0.488358 0.029 Uiso calc 1 . .
C C10 0.03678(13) 0.49480(12) 0.38843(15) 0.0244(6) Uani d 1 . .
H H10 -0.010419 0.492704 0.387856 0.029 Uiso calc 1 . .
C C11 0.07056(13) 0.52232(13) 0.33002(16) 0.0256(6) Uani d 1 . .
H H11 0.046353 0.539209 0.289402 0.031 Uiso calc 1 . .
C C12 0.13958(12) 0.52542(11) 0.33034(15) 0.0217(5) Uani d 1 . .
H H12 0.162274 0.544480 0.290016 0.026 Uiso calc 1 . .
C C13 0.42453(11) 0.72160(11) 0.45726(15) 0.0189(5) Uani d 1 . .
C C14 0.45003(16) 0.75859(13) 0.4016(2) 0.0404(8) Uani d 1 . .
H H14 0.466560 0.740272 0.357213 0.048 Uiso calc 1 . .
C C15 0.45157(18) 0.82290(14) 0.4103(2) 0.0527(10) Uani d 1 . .
H H15 0.468977 0.848052 0.371515 0.063 Uiso calc 1 . .
C C16 0.42877(14) 0.84987(13) 0.4729(2) 0.0398(8) Uani d 1 . .
H H16 0.429418 0.893761 0.477800 0.048 Uiso calc 1 . .
C C17 0.40443(17) 0.81338(14) 0.5299(2) 0.0430(9) Uani d 1 . .
H H17 0.389609 0.832124 0.574726 0.052 Uiso calc 1 . .
C C18 0.40157(16) 0.74907(13) 0.52169(17) 0.0338(7) Uani d 1 . .
H H18 0.383801 0.724157 0.560487 0.041 Uiso calc 1 . .
C C19 0.66708(12) 0.50305(10) 0.38165(13) 0.0154(5) Uani d 1 . .
C C20 0.70957(12) 0.45885(11) 0.41236(14) 0.0198(5) Uani d 1 . .
H H20 0.691967 0.426573 0.442483 0.024 Uiso calc 1 . .
C C21 0.77752(13) 0.46181(13) 0.39912(15) 0.0256(6) Uani d 1 . .
H H21 0.806087 0.431261 0.419872 0.031 Uiso calc 1 . .
C C22 0.80410(13) 0.50902(13) 0.35582(16) 0.0271(6) Uani d 1 . .
H H22 0.850647 0.510865 0.346956 0.032 Uiso calc 1 . .
C C23 0.76238(13) 0.55324(13) 0.32574(15) 0.0277(6) Uani d 1 . .
H H23 0.780381 0.585843 0.296427 0.033 Uiso calc 1 . .
C C24 0.69414(13) 0.55040(12) 0.33805(15) 0.0226(5) Uani d 1 . .
H H24 0.665777 0.580821 0.316693 0.027 Uiso calc 1 . .
C C(A1 0.55989(11) 0.44641(10) 0.36743(13) 0.0146(5) Uani d 1 . .
C C(A2 0.48166(12) 0.37726(10) 0.34335(13) 0.0157(5) Uani d 1 . .
C C(A3 0.35993(12) 0.37606(10) 0.35121(14) 0.0169(5) Uani d 1 . .
C C(A4 0.28251(12) 0.44579(10) 0.37543(13) 0.0159(5) Uani d 1 . .
C C(A5 0.28327(12) 0.55656(11) 0.40428(14) 0.0174(5) Uani d 1 . .
C C(A6 0.36142(12) 0.62527(10) 0.43015(14) 0.0173(5) Uani d 1 . .
C C(A7 0.48260(12) 0.62090(10) 0.44399(13) 0.0162(5) Uani d 1 . .
C C(A8 0.56024(11) 0.55124(10) 0.42006(13) 0.0150(5) Uani d 1 . .
C C(B1 0.59185(12) 0.39247(11) 0.33697(14) 0.0194(5) Uani d 1 . .
H H(B1 0.638168 0.387514 0.328321 0.023 Uiso calc 1 . .
C C(B2 0.54403(12) 0.35015(11) 0.32289(14) 0.0191(5) Uani d 1 . .
H H(B2 0.550561 0.309748 0.303040 0.023 Uiso calc 1 . .
C C(B3 0.29657(12) 0.34533(11) 0.34796(15) 0.0216(5) Uani d 1 . .
H H(B3 0.289310 0.302652 0.337501 0.026 Uiso calc 1 . .
C C(B4 0.24941(12) 0.38788(11) 0.36239(15) 0.0213(5) Uani d 1 . .
H H(B4 0.202762 0.380878 0.363712 0.026 Uiso calc 1 . .
C C(B5 0.25083(13) 0.61474(11) 0.41847(15) 0.0230(6) Uani d 1 . .
H H(B5 0.204257 0.622200 0.417728 0.028 Uiso calc 1 . .
C C(B6 0.29864(12) 0.65671(11) 0.43303(16) 0.0230(6) Uani d 1 . .
H H(B6 0.291982 0.699496 0.443361 0.028 Uiso calc 1 . .
C C(B7 0.54509(12) 0.64704(11) 0.46568(14) 0.0182(5) Uani d 1 . .
H H(B7 0.551968 0.687212 0.486043 0.022 Uiso calc 1 . .
C C(B8 0.59258(12) 0.60410(11) 0.45188(14) 0.0176(5) Uani d 1 . .
H H(B8 0.638833 0.608255 0.461525 0.021 Uiso calc 1 . .
C C(M1 0.42063(12) 0.34755(10) 0.33679(13) 0.0162(5) Uani d 1 . .
C C(M2 0.25010(12) 0.50150(10) 0.38919(13) 0.0153(5) Uani d 1 . .
C C(M3 0.42232(11) 0.65274(10) 0.44520(14) 0.0168(5) Uani d 1 . .
C C(M4 0.59319(12) 0.49958(10) 0.39124(13) 0.0145(5) Uani d 1 . .
C C1S 0.28678(18) 0.23978(17) 0.4985(2) 0.0488(9) Uani d 1 . .
H H1SA 0.315264 0.276355 0.508279 0.059 Uiso calc 1 . .
H H1SB 0.298393 0.223535 0.448647 0.059 Uiso calc 1 . .
C C2S 0.30152(18) 0.18932(17) 0.5575(2) 0.0509(9) Uani d 1 . .
H H2SA 0.289087 0.204976 0.607336 0.061 Uiso calc 1 . .
H H2SB 0.274282 0.152072 0.546955 0.061 Uiso calc 1 . .
C C3S 0.37423(19) 0.17186(17) 0.5572(2) 0.0571(10) Uani d 1 . .
H H3SA 0.387512 0.159787 0.506761 0.086 Uiso calc 1 . .
H H3SB 0.381507 0.136996 0.591202 0.086 Uiso calc 1 . .
H H3SC 0.400895 0.207461 0.573341 0.086 Uiso calc 1 . .
C C4S 0.3238(4) 0.7350(3) 0.2525(4) 0.0454(15) Uani d 0.5 A -1
H H4S 0.363543 0.718301 0.272952 0.054 Uiso calc 0.5 A -1
C C5S 0.2861(11) 0.7015(10) 0.2020(13) 0.069(6) Uani d 0.5 A -1
H H5S 0.299310 0.660302 0.190509 0.083 Uiso calc 0.5 A -1
C C6S 0.2325(5) 0.7245(4) 0.1690(6) 0.077(3) Uani d 0.5 A -1
H H6S 0.210217 0.701910 0.131113 0.093 Uiso calc 0.5 A -1
C C7S 0.2079(11) 0.7868(11) 0.1930(17) 0.075(6) Uani d 0.5 A -1
H H7S 0.167838 0.803904 0.173935 0.090 Uiso calc 0.5 A -1
C C8S 0.2462(4) 0.8181(4) 0.2438(5) 0.0518(19) Uani d 0.5 A -1
H H8S 0.233013 0.858391 0.259270 0.062 Uiso calc 0.5 A -1
C C9S 0.3018(3) 0.7930(3) 0.2721(4) 0.0414(15) Uani d 0.5 A -1
H H9S 0.326862 0.816292 0.307085 0.050 Uiso calc 0.5 A -1

loop_
_atom_site_aniso_label
_atom_site_aniso_U_11
_atom_site_aniso_U_22
_atom_site_aniso_U_33
_atom_site_aniso_U_12
_atom_site_aniso_U_13
_atom_site_aniso_U_23
Mn1 0.01075(19) 0.00928(18) 0.0170(2) 0.00011(12) -0.00051(13) -0.00002(13)
O1 0.0168(9) 0.0267(9) 0.0183(9) 0.0015(7) -0.0016(7) 0.0008(7)
O2 0.0329(11) 0.0353(11) 0.0252(11) -0.0007(8) -0.0020(8) 0.0095(9)
O3 0.0610(15) 0.0309(11) 0.0328(12) -0.0039(10) 0.0025(10) -0.0002(9)
N1 0.0149(10) 0.0101(9) 0.0181(10) -0.0004(7) -0.0014(8) -0.0002(8)
N2 0.0134(10) 0.0104(9) 0.0206(11) -0.0001(7) 0.0007(8) 0.0002(8)
N3 0.0117(9) 0.0115(9) 0.0220(11) -0.0004(7) 0.0000(8) 0.0009(8)
N4 0.0149(10) 0.0100(9) 0.0191(11) 0.0013(7) 0.0001(8) 0.0005(8)
N5 0.0201(11) 0.0309(12) 0.0268(13) -0.0047(9) 0.0010(9) -0.0002(10)
C1 0.0126(11) 0.0137(11) 0.0286(14) -0.0017(9) 0.0024(10) -0.0036(10)
C2 0.0255(14) 0.0180(12) 0.0342(15) 0.0028(10) -0.0041(12) -0.0024(11)
C3 0.0262(14) 0.0138(12) 0.0511(19) 0.0033(10) -0.0036(13) -0.0017(12)
C4 0.0252(14) 0.0164(13) 0.061(2) 0.0002(11) -0.0031(14) -0.0159(13)
C5 0.0428(18) 0.0290(15) 0.0390(18) -0.0024(13) -0.0086(14) -0.0149(13)
C6 0.0345(15) 0.0233(14) 0.0317(16) 0.0017(11) -0.0060(13) -0.0038(11)
C7 0.0138(11) 0.0128(11) 0.0209(12) -0.0001(8) 0.0010(9) -0.0044(9)
C8 0.0176(12) 0.0173(12) 0.0247(13) -0.0006(9) -0.0012(10) 0.0000(10)
C9 0.0196(13) 0.0219(13) 0.0313(15) -0.0043(10) 0.0077(11) -0.0043(11)
C10 0.0120(12) 0.0269(14) 0.0343(16) -0.0011(10) 0.0009(10) -0.0107(11)
C11 0.0172(13) 0.0303(14) 0.0293(15) 0.0033(10) -0.0036(11) -0.0083(12)
C12 0.0183(13) 0.0225(12) 0.0243(14) 0.0032(10) 0.0001(10) 0.0005(10)
C13 0.0128(11) 0.0130(11) 0.0309(14) 0.0013(9) -0.0068(10) -0.0024(10)
C14 0.0412(18) 0.0175(14) 0.062(2) 0.0008(12) 0.0178(16) 0.0018(14)
C15 0.044(2) 0.0170(14) 0.097(3) -0.0012(13) 0.024(2) 0.0097(17)
C16 0.0225(14) 0.0127(12) 0.084(3) 0.0005(11) -0.0136(15) -0.0049(15)
C17 0.052(2) 0.0296(16) 0.048(2) 0.0194(14) -0.0259(16) -0.0189(15)
C18 0.0496(18) 0.0196(13) 0.0321(16) 0.0122(12) -0.0080(14) -0.0017(12)
C19 0.0130(11) 0.0159(11) 0.0173(12) -0.0024(9) 0.0003(9) -0.0027(9)
C20 0.0194(13) 0.0184(12) 0.0216(13) 0.0013(9) -0.0010(10) -0.0002(10)
C21 0.0183(13) 0.0278(14) 0.0308(15) 0.0066(10) -0.0019(11) -0.0055(11)
C22 0.0155(13) 0.0340(15) 0.0317(15) -0.0039(10) 0.0045(11) -0.0089(12)
C23 0.0241(14) 0.0313(14) 0.0276(14) -0.0080(11) 0.0063(11) 0.0013(12)
C24 0.0212(13) 0.0217(13) 0.0249(14) -0.0017(10) -0.0010(10) 0.0026(10)
C(A1 0.0141(11) 0.0130(11) 0.0167(12) 0.0011(8) 0.0011(9) 0.0022(9)
C(A2 0.0184(12) 0.0117(10) 0.0171(12) 0.0026(9) -0.0004(9) 0.0006(9)
C(A3 0.0170(12) 0.0122(11) 0.0214(13) -0.0010(9) -0.0021(10) 0.0002(9)
C(A4 0.0148(11) 0.0143(11) 0.0185(12) -0.0012(9) -0.0007(9) 0.0010(9)
C(A5 0.0150(12) 0.0139(11) 0.0232(13) 0.0020(9) 0.0011(10) 0.0011(9)
C(A6 0.0165(12) 0.0126(11) 0.0227(13) 0.0011(9) 0.0008(10) 0.0011(9)
C(A7 0.0167(12) 0.0127(11) 0.0191(12) 0.0001(9) -0.0012(9) -0.0002(9)
C(A8 0.0132(11) 0.0139(11) 0.0180(12) -0.0005(8) -0.0014(9) 0.0016(9)
C(B1 0.0176(12) 0.0161(11) 0.0245(14) 0.0023(9) 0.0023(10) -0.0003(10)
C(B2 0.0182(12) 0.0133(11) 0.0258(13) 0.0031(9) 0.0009(10) -0.0029(10)
C(B3 0.0175(12) 0.0138(11) 0.0336(15) -0.0041(9) -0.0002(11) -0.0024(10)
C(B4 0.0149(12) 0.0170(11) 0.0320(15) -0.0030(9) 0.0005(10) -0.0003(10)
C(B5 0.0147(12) 0.0158(11) 0.0386(16) 0.0022(9) -0.0011(11) -0.0022(11)
C(B6 0.0162(12) 0.0141(11) 0.0386(16) 0.0024(9) -0.0017(11) -0.0025(11)
C(B7 0.0192(12) 0.0131(11) 0.0224(13) -0.0021(9) -0.0011(10) -0.0018(9)
C(B8 0.0156(12) 0.0170(11) 0.0202(13) -0.0011(9) -0.0021(9) -0.0007(9)
C(M1 0.0179(12) 0.0112(10) 0.0196(13) 0.0007(9) -0.0016(9) 0.0001(9)
C(M2 0.0135(11) 0.0149(11) 0.0175(12) 0.0002(9) -0.0002(9) 0.0025(9)
C(M3 0.0173(12) 0.0114(10) 0.0215(13) 0.0006(9) -0.0012(10) -0.0003(9)
C(M4 0.0119(11) 0.0145(11) 0.0170(12) 0.0007(8) -0.0007(8) 0.0019(9)
C1S 0.059(2) 0.0438(19) 0.043(2) 0.0006(17) -0.0063(17) -0.0030(16)
C2S 0.049(2) 0.046(2) 0.057(2) -0.0065(16) 0.0016(18) -0.0077(17)
C3S 0.060(2) 0.045(2) 0.067(3) -0.0008(18) -0.001(2) -0.0046(18)
C4S 0.050(4) 0.048(4) 0.038(4) 0.001(3) 0.003(3) 0.004(3)
C5S 0.074(10) 0.046(7) 0.087(12) 0.001(6) -0.014(9) -0.015(8)
C6S 0.068(6) 0.060(5) 0.104(8) -0.016(4) -0.024(5) -0.012(5)
C7S 0.046(7) 0.077(9) 0.103(11) 0.010(6) -0.043(7) -0.015(8)
C8S 0.044(4) 0.053(4) 0.059(5) -0.001(3) -0.006(4) -0.011(4)
C9S 0.042(3) 0.044(3) 0.038(4) 0.004(3) 0.006(3) -0.001(3)

loop_
_atom_type_symbol
_atom_type_description
_atom_type_scat_dispersion_real
_atom_type_scat_dispersion_imag
_atom_type_scat_source
C C 0.0033 0.0016 'International Tables Vol C Tables 4.2.6.8 and 6.1.1.4'
H H 0.0000 0.0000 'International Tables Vol C Tables 4.2.6.8 and 6.1.1.4'
Mn Mn 0.3368 0.7283 'International Tables Vol C Tables 4.2.6.8 and 6.1.1.4'
N N 0.0061 0.0033 'International Tables Vol C Tables 4.2.6.8 and 6.1.1.4'
O O 0.0106 0.0060 'International Tables Vol C Tables 4.2.6.8 and 6.1.1.4'

loop_
_geom_angle_atom_site_label_1
_geom_angle_atom_site_label_2
_geom_angle_atom_site_label_3
_geom_angle_site_symmetry_1
_geom_angle_site_symmetry_3
_geom_angle
_geom_angle_publ_flag
N1 Mn1 O1 . . 91.79(7) ?
N1 Mn1 N2 . . 89.34(8) ?
N2 Mn1 O1 . . 95.27(7) ?
N3 Mn1 O1 . . 99.66(7) ?
N3 Mn1 N1 . . 168.53(8) ?
N3 Mn1 N2 . . 88.96(8) ?
N3 Mn1 N4 . . 89.79(8) ?
N4 Mn1 O1 . . 99.46(7) ?
N4 Mn1 N1 . . 88.95(8) ?
N4 Mn1 N2 . . 165.21(8) ?
N5 O1 Mn1 . . 123.66(15) ?
C(A1 N1 Mn1 . . 126.01(15) ?
C(A2 N1 Mn1 . . 126.15(15) ?
C(A2 N1 C(A1 . . 105.67(18) ?
C(A3 N2 Mn1 . . 126.98(16) ?
C(A3 N2 C(A4 . . 105.81(19) ?
C(A4 N2 Mn1 . . 127.19(15) ?
C(A5 N3 Mn1 . . 126.86(16) ?
C(A6 N3 Mn1 . . 126.00(15) ?
C(A6 N3 C(A5 . . 105.82(18) ?
C(A7 N4 Mn1 . . 126.58(15) ?
C(A7 N4 C(A8 . . 105.85(18) ?
C(A8 N4 Mn1 . . 127.38(15) ?
O2 N5 O1 . . 118.8(2) ?
O3 N5 O1 . . 119.1(2) ?
O3 N5 O2 . . 122.0(2) ?
C2 C1 C6 . . 118.9(2) ?
C2 C1 C(M1 . . 120.7(2) ?
C6 C1 C(M1 . . 120.5(2) ?
C1 C2 H2 . . 119.5 ?
C1 C2 C3 . . 120.9(3) ?
C3 C2 H2 . . 119.5 ?
C2 C3 H3 . . 120.0 ?
C4 C3 C2 . . 119.9(3) ?
C4 C3 H3 . . 120.0 ?
C3 C4 H4 . . 119.9 ?
C3 C4 C5 . . 120.1(2) ?
C5 C4 H4 . . 119.9 ?
C4 C5 H5 . . 120.1 ?
C6 C5 C4 . . 119.9(3) ?
C6 C5 H5 . . 120.1 ?
C1 C6 H6 . . 119.8 ?
C5 C6 C1 . . 120.3(3) ?
C5 C6 H6 . . 119.8 ?
C8 C7 C(M2 . . 119.8(2) ?
C12 C7 C8 . . 119.1(2) ?
C12 C7 C(M2 . . 121.1(2) ?
C7 C8 H8 . . 119.8 ?
C9 C8 C7 . . 120.4(2) ?
C9 C8 H8 . . 119.8 ?
C8 C9 H9 . . 120.1 ?
C8 C9 C10 . . 119.9(2) ?
C10 C9 H9 . . 120.1 ?
C9 C10 H10 . . 120.1 ?
C11 C10 C9 . . 119.7(2) ?
C11 C10 H10 . . 120.1 ?
C10 C11 H11 . . 119.8 ?
C10 C11 C12 . . 120.5(3) ?
C12 C11 H11 . . 119.8 ?
C7 C12 H12 . . 119.8 ?
C11 C12 C7 . . 120.3(2) ?
C11 C12 H12 . . 119.8 ?
C14 C13 C18 . . 119.1(2) ?
C14 C13 C(M3 . . 118.5(2) ?
C18 C13 C(M3 . . 122.4(2) ?
C13 C14 H14 . . 120.0 ?
C13 C14 C15 . . 120.1(3) ?
C15 C14 H14 . . 120.0 ?
C14 C15 H15 . . 119.5 ?
C16 C15 C14 . . 121.0(3) ?
C16 C15 H15 . . 119.5 ?
C15 C16 H16 . . 120.2 ?
C15 C16 C17 . . 119.6(3) ?
C17 C16 H16 . . 120.2 ?
C16 C17 H17 . . 119.9 ?
C16 C17 C18 . . 120.1(3) ?
C18 C17 H17 . . 119.9 ?
C13 C18 C17 . . 120.1(3) ?
C13 C18 H18 . . 120.0 ?
C17 C18 H18 . . 120.0 ?
C20 C19 C24 . . 118.9(2) ?
C20 C19 C(M4 . . 121.9(2) ?
C24 C19 C(M4 . . 119.2(2) ?
C19 C20 H20 . . 119.9 ?
C21 C20 C19 . . 120.3(2) ?
C21 C20 H20 . . 119.9 ?
C20 C21 H21 . . 119.7 ?
C22 C21 C20 . . 120.6(2) ?
C22 C21 H21 . . 119.7 ?
C21 C22 H22 . . 120.3 ?
C23 C22 C21 . . 119.5(2) ?
C23 C22 H22 . . 120.3 ?
C22 C23 H23 . . 119.8 ?
C22 C23 C24 . . 120.4(2) ?
C24 C23 H23 . . 119.8 ?
C19 C24 H24 . . 119.8 ?
C23 C24 C19 . . 120.4(2) ?
C23 C24 H24 . . 119.8 ?
N1 C(A1 C(B1 . . 109.5(2) ?
N1 C(A1 C(M4 . . 125.9(2) ?
C(M4 C(A1 C(B1 . . 124.6(2) ?
N1 C(A2 C(B2 . . 109.9(2) ?
N1 C(A2 C(M1 . . 125.8(2) ?
C(M1 C(A2 C(B2 . . 124.3(2) ?
N2 C(A3 C(B3 . . 109.5(2) ?
N2 C(A3 C(M1 . . 125.9(2) ?
C(M1 C(A3 C(B3 . . 124.5(2) ?
N2 C(A4 C(B4 . . 109.7(2) ?
N2 C(A4 C(M2 . . 125.9(2) ?
C(M2 C(A4 C(B4 . . 124.3(2) ?
N3 C(A5 C(B5 . . 109.7(2) ?
N3 C(A5 C(M2 . . 126.0(2) ?
C(M2 C(A5 C(B5 . . 124.3(2) ?
N3 C(A6 C(B6 . . 109.5(2) ?
N3 C(A6 C(M3 . . 125.8(2) ?
C(M3 C(A6 C(B6 . . 124.6(2) ?
N4 C(A7 C(B7 . . 109.6(2) ?
N4 C(A7 C(M3 . . 125.9(2) ?
C(M3 C(A7 C(B7 . . 124.4(2) ?
N4 C(A8 C(B8 . . 109.6(2) ?
N4 C(A8 C(M4 . . 125.7(2) ?
C(M4 C(A8 C(B8 . . 124.6(2) ?
C(A1 C(B1 H(B1 . . 126.3 ?
C(B2 C(B1 C(A1 . . 107.5(2) ?
C(B2 C(B1 H(B1 . . 126.3 ?
C(A2 C(B2 H(B2 . . 126.3 ?
C(B1 C(B2 C(A2 . . 107.4(2) ?
C(B1 C(B2 H(B2 . . 126.3 ?
C(A3 C(B3 H(B3 . . 126.2 ?
C(B4 C(B3 C(A3 . . 107.6(2) ?
C(B4 C(B3 H(B3 . . 126.2 ?
C(A4 C(B4 H(B4 . . 126.3 ?
C(B3 C(B4 C(A4 . . 107.3(2) ?
C(B3 C(B4 H(B4 . . 126.3 ?
C(A5 C(B5 H(B5 . . 126.4 ?
C(B6 C(B5 C(A5 . . 107.3(2) ?
C(B6 C(B5 H(B5 . . 126.4 ?
C(A6 C(B6 H(B6 . . 126.1 ?
C(B5 C(B6 C(A6 . . 107.7(2) ?
C(B5 C(B6 H(B6 . . 126.2 ?
C(A7 C(B7 H(B7 . . 126.3 ?
C(B8 C(B7 C(A7 . . 107.5(2) ?
C(B8 C(B7 H(B7 . . 126.3 ?
C(A8 C(B8 H(B8 . . 126.3 ?
C(B7 C(B8 C(A8 . . 107.3(2) ?
C(B7 C(B8 H(B8 . . 126.3 ?
C(A2 C(M1 C1 . . 117.9(2) ?
C(A2 C(M1 C(A3 . . 123.7(2) ?
C(A3 C(M1 C1 . . 118.4(2) ?
C(A4 C(M2 C7 . . 117.4(2) ?
C(A5 C(M2 C7 . . 119.3(2) ?
C(A5 C(M2 C(A4 . . 123.3(2) ?
C(A6 C(M3 C13 . . 118.5(2) ?
C(A6 C(M3 C(A7 . . 123.7(2) ?
C(A7 C(M3 C13 . . 117.6(2) ?
C(A1 C(M4 C19 . . 118.8(2) ?
C(A1 C(M4 C(A8 . . 122.8(2) ?
C(A8 C(M4 C19 . . 118.3(2) ?
C1S C1S H1SA 2 . 109.1 ?
C1S C1S H1SB 2 . 109.1 ?
C1S C1S C2S 2 . 112.6(3) ?
H1SA C1S H1SB . . 107.8 ?
C2S C1S H1SA . . 109.1 ?
C2S C1S H1SB . . 109.1 ?
C1S C2S H2SA . . 109.4 ?
C1S C2S H2SB . . 109.4 ?
H2SA C2S H2SB . . 108.0 ?
C3S C2S C1S . . 111.0(3) ?
C3S C2S H2SA . . 109.4 ?
C3S C2S H2SB . . 109.4 ?
C2S C3S H3SA . . 109.5 ?
C2S C3S H3SB . . 109.5 ?
C2S C3S H3SC . . 109.5 ?
H3SA C3S H3SB . . 109.5 ?
H3SA C3S H3SC . . 109.5 ?
H3SB C3S H3SC . . 109.5 ?
C5S C4S H4S . . 121.1 ?
C5S C4S C9S . . 117.8(11) ?
C9S C4S H4S . . 121.1 ?
C4S C5S H5S . . 118.5 ?
C6S C5S C4S . . 122.9(16) ?
C6S C5S H5S . . 118.6 ?
C5S C6S H6S . . 120.8 ?
C5S C6S C7S . . 118.4(12) ?
C7S C6S H6S . . 120.8 ?
C6S C7S H7S . . 121.6 ?
C8S C7S C6S . . 116.7(14) ?
C8S C7S H7S . . 121.7 ?
C7S C8S H8S . . 119.3 ?
C9S C8S C7S . . 121.5(11) ?
C9S C8S H8S . . 119.3 ?
C4S C9S H9S . . 118.7 ?
C8S C9S C4S . . 122.6(7) ?
C8S C9S H9S . . 118.7 ?

loop_
_geom_bond_atom_site_label_1
_geom_bond_atom_site_label_2
_geom_bond_site_symmetry_2
_geom_bond_distance
_geom_bond_publ_flag
Mn1 O1 . 2.1246(18) ?
Mn1 N1 . 2.0119(19) ?
Mn1 N2 . 2.0184(19) ?
Mn1 N3 . 2.0052(19) ?
Mn1 N4 . 2.0074(19) ?
O1 N5 . 1.260(3) ?
O2 N5 . 1.236(3) ?
O3 N5 . 1.230(3) ?
N1 C(A1 . 1.387(3) ?
N1 C(A2 . 1.385(3) ?
N2 C(A3 . 1.380(3) ?
N2 C(A4 . 1.387(3) ?
N3 C(A5 . 1.384(3) ?
N3 C(A6 . 1.384(3) ?
N4 C(A7 . 1.381(3) ?
N4 C(A8 . 1.386(3) ?
C1 C2 . 1.385(4) ?
C1 C6 . 1.394(4) ?
C1 C(M1 . 1.497(3) ?
C2 H2 . 0.9500 ?
C2 C3 . 1.388(3) ?
C3 H3 . 0.9500 ?
C3 C4 . 1.374(4) ?
C4 H4 . 0.9500 ?
C4 C5 . 1.390(4) ?
C5 H5 . 0.9500 ?
C5 C6 . 1.389(4) ?
C6 H6 . 0.9500 ?
C7 C8 . 1.399(3) ?
C7 C12 . 1.389(3) ?
C7 C(M2 . 1.498(3) ?
C8 H8 . 0.9500 ?
C8 C9 . 1.391(3) ?
C9 H9 . 0.9500 ?
C9 C10 . 1.393(4) ?
C10 H10 . 0.9500 ?
C10 C11 . 1.384(4) ?
C11 H11 . 0.9500 ?
C11 C12 . 1.389(4) ?
C12 H12 . 0.9500 ?
C13 C14 . 1.379(4) ?
C13 C18 . 1.380(4) ?
C13 C(M3 . 1.500(3) ?
C14 H14 . 0.9500 ?
C14 C15 . 1.395(4) ?
C15 H15 . 0.9500 ?
C15 C16 . 1.347(5) ?
C16 H16 . 0.9500 ?
C16 C17 . 1.381(5) ?
C17 H17 . 0.9500 ?
C17 C18 . 1.395(4) ?
C18 H18 . 0.9500 ?
C19 C20 . 1.393(3) ?
C19 C24 . 1.397(3) ?
C19 C(M4 . 1.497(3) ?
C20 H20 . 0.9500 ?
C20 C21 . 1.388(4) ?
C21 H21 . 0.9500 ?
C21 C22 . 1.388(4) ?
C22 H22 . 0.9500 ?
C22 C23 . 1.380(4) ?
C23 H23 . 0.9500 ?
C23 C24 . 1.391(4) ?
C24 H24 . 0.9500 ?
C(A1 C(B1 . 1.437(3) ?
C(A1 C(M4 . 1.394(3) ?
C(A2 C(B2 . 1.431(3) ?
C(A2 C(M1 . 1.389(3) ?
C(A3 C(B3 . 1.437(3) ?
C(A3 C(M1 . 1.391(3) ?
C(A4 C(B4 . 1.434(3) ?
C(A4 C(M2 . 1.388(3) ?
C(A5 C(B5 . 1.436(3) ?
C(A5 C(M2 . 1.388(3) ?
C(A6 C(B6 . 1.433(3) ?
C(A6 C(M3 . 1.386(3) ?
C(A7 C(B7 . 1.431(3) ?
C(A7 C(M3 . 1.393(3) ?
C(A8 C(B8 . 1.431(3) ?
C(A8 C(M4 . 1.395(3) ?
C(B1 H(B1 . 0.9500 ?
C(B1 C(B2 . 1.349(3) ?
C(B2 H(B2 . 0.9500 ?
C(B3 H(B3 . 0.9500 ?
C(B3 C(B4 . 1.344(3) ?
C(B4 H(B4 . 0.9500 ?
C(B5 H(B5 . 0.9500 ?
C(B5 C(B6 . 1.346(3) ?
C(B6 H(B6 . 0.9500 ?
C(B7 H(B7 . 0.9500 ?
C(B7 C(B8 . 1.353(3) ?
C(B8 H(B8 . 0.9500 ?
C1S C1S 2 1.543(7) ?
C1S H1SA . 0.9900 ?
C1S H1SB . 0.9900 ?
C1S C2S . 1.548(5) ?
C2S H2SA . 0.9900 ?
C2S H2SB . 0.9900 ?
C2S C3S . 1.509(5) ?
C3S H3SA . 0.9800 ?
C3S H3SB . 0.9800 ?
C3S H3SC . 0.9800 ?
C4S H4S . 0.9500 ?
C4S C5S . 1.38(2) ?
C4S C9S . 1.372(9) ?
C5S H5S . 0.9500 ?
C5S C6S . 1.33(2) ?
C6S H6S . 0.9500 ?
C6S C7S . 1.49(3) ?
C7S H7S . 0.9500 ?
C7S C8S . 1.37(2) ?
C8S H8S . 0.9500 ?
C8S C9S . 1.342(10) ?
C9S H9S . 0.9500 ?

loop_
_geom_hbond_atom_site_label_D
_geom_hbond_atom_site_label_H
_geom_hbond_atom_site_label_A
_geom_hbond_site_symmetry_A
_geom_hbond_distance_DH
_geom_hbond_distance_HA
_geom_hbond_distance_DA
_geom_hbond_angle_DHA
C4S H4S O3 . 0.95 2.38 3.177(8) 141
C10 H10 O2 4_465 0.95 2.50 3.182(3) 129
C17 H17 O2 7_576 0.95 2.53 3.350(4) 145
C22 H22 O2 4_565 0.95 2.49 3.085(3) 120

loop_
_geom_torsion_atom_site_label_1
_geom_torsion_atom_site_label_2
_geom_torsion_atom_site_label_3
_geom_torsion_atom_site_label_4
_geom_torsion_site_symmetry_1
_geom_torsion_site_symmetry_2
_geom_torsion_site_symmetry_3
_geom_torsion_site_symmetry_4
_geom_torsion
_geom_torsion_publ_flag
Mn1 O1 N5 O2 . . . . -169.95(16) ?
Mn1 O1 N5 O3 . . . . 11.9(3) ?
Mn1 N1 C(A1 C(B1 . . . . -162.14(16) ?
Mn1 N1 C(A1 C(M4 . . . . 18.3(3) ?
Mn1 N1 C(A2 C(B2 . . . . 162.58(16) ?
Mn1 N1 C(A2 C(M1 . . . . -17.0(3) ?
Mn1 N2 C(A3 C(B3 . . . . -179.46(17) ?
Mn1 N2 C(A3 C(M1 . . . . -0.9(4) ?
Mn1 N2 C(A4 C(B4 . . . . 179.21(16) ?
Mn1 N2 C(A4 C(M2 . . . . 1.9(4) ?
Mn1 N3 C(A5 C(B5 . . . . -167.60(17) ?
Mn1 N3 C(A5 C(M2 . . . . 15.5(4) ?
Mn1 N3 C(A6 C(B6 . . . . 166.81(17) ?
Mn1 N3 C(A6 C(M3 . . . . -14.5(4) ?
Mn1 N4 C(A7 C(B7 . . . . -179.11(16) ?
Mn1 N4 C(A7 C(M3 . . . . -2.0(4) ?
Mn1 N4 C(A8 C(B8 . . . . 179.77(16) ?
Mn1 N4 C(A8 C(M4 . . . . 3.1(3) ?
N1 C(A1 C(B1 C(B2 . . . . -1.6(3) ?
N1 C(A1 C(M4 C19 . . . . -177.4(2) ?
N1 C(A1 C(M4 C(A8 . . . . -1.0(4) ?
N1 C(A2 C(B2 C(B1 . . . . 0.4(3) ?
N1 C(A2 C(M1 C1 . . . . -174.8(2) ?
N1 C(A2 C(M1 C(A3 . . . . 4.9(4) ?
N2 C(A3 C(B3 C(B4 . . . . 0.9(3) ?
N2 C(A3 C(M1 C1 . . . . -175.7(2) ?
N2 C(A3 C(M1 C(A2 . . . . 4.6(4) ?
N2 C(A4 C(B4 C(B3 . . . . -0.2(3) ?
N2 C(A4 C(M2 C7 . . . . 176.1(2) ?
N2 C(A4 C(M2 C(A5 . . . . -5.4(4) ?
N3 C(A5 C(B5 C(B6 . . . . 1.1(3) ?
N3 C(A5 C(M2 C7 . . . . 174.8(2) ?
N3 C(A5 C(M2 C(A4 . . . . -3.7(4) ?
N3 C(A6 C(B6 C(B5 . . . . 1.5(3) ?
N3 C(A6 C(M3 C13 . . . . 174.4(2) ?
N3 C(A6 C(M3 C(A7 . . . . -0.3(4) ?
N4 C(A7 C(B7 C(B8 . . . . 1.6(3) ?
N4 C(A7 C(M3 C13 . . . . -165.7(2) ?
N4 C(A7 C(M3 C(A6 . . . . 9.0(4) ?
N4 C(A8 C(B8 C(B7 . . . . -3.5(3) ?
N4 C(A8 C(M4 C19 . . . . 166.2(2) ?
N4 C(A8 C(M4 C(A1 . . . . -10.3(4) ?
C1 C2 C3 C4 . . . . 0.2(4) ?
C2 C1 C6 C5 . . . . -1.2(4) ?
C2 C1 C(M1 C(A2 . . . . 64.2(3) ?
C2 C1 C(M1 C(A3 . . . . -115.5(3) ?
C2 C3 C4 C5 . . . . -0.8(5) ?
C3 C4 C5 C6 . . . . 0.4(5) ?
C4 C5 C6 C1 . . . . 0.6(5) ?
C6 C1 C2 C3 . . . . 0.8(4) ?
C6 C1 C(M1 C(A2 . . . . -114.8(3) ?
C6 C1 C(M1 C(A3 . . . . 65.5(3) ?
C7 C8 C9 C10 . . . . -0.2(4) ?
C8 C7 C12 C11 . . . . -0.5(4) ?
C8 C7 C(M2 C(A4 . . . . 72.7(3) ?
C8 C7 C(M2 C(A5 . . . . -105.9(3) ?
C8 C9 C10 C11 . . . . -0.1(4) ?
C9 C10 C11 C12 . . . . 0.2(4) ?
C10 C11 C12 C7 . . . . 0.1(4) ?
C12 C7 C8 C9 . . . . 0.5(3) ?
C12 C7 C(M2 C(A4 . . . . -105.3(3) ?
C12 C7 C(M2 C(A5 . . . . 76.1(3) ?
C13 C14 C15 C16 . . . . 0.4(6) ?
C14 C13 C18 C17 . . . . -0.1(4) ?
C14 C13 C(M3 C(A6 . . . . -105.4(3) ?
C14 C13 C(M3 C(A7 . . . . 69.6(3) ?
C14 C15 C16 C17 . . . . 1.0(5) ?
C15 C16 C17 C18 . . . . -2.0(5) ?
C16 C17 C18 C13 . . . . 1.5(5) ?
C18 C13 C14 C15 . . . . -0.8(5) ?
C18 C13 C(M3 C(A6 . . . . 74.1(3) ?
C18 C13 C(M3 C(A7 . . . . -110.9(3) ?
C19 C20 C21 C22 . . . . 0.6(4) ?
C20 C19 C24 C23 . . . . -0.1(4) ?
C20 C19 C(M4 C(A1 . . . . -57.4(3) ?
C20 C19 C(M4 C(A8 . . . . 125.9(2) ?
C20 C21 C22 C23 . . . . -0.1(4) ?
C21 C22 C23 C24 . . . . -0.6(4) ?
C22 C23 C24 C19 . . . . 0.6(4) ?
C24 C19 C20 C21 . . . . -0.5(4) ?
C24 C19 C(M4 C(A1 . . . . 119.8(2) ?
C24 C19 C(M4 C(A8 . . . . -56.8(3) ?
C(A1 N1 C(A2 C(B2 . . . . -1.3(3) ?
C(A1 N1 C(A2 C(M1 . . . . 179.1(2) ?
C(A1 C(B1 C(B2 C(A2 . . . . 0.8(3) ?
C(A2 N1 C(A1 C(B1 . . . . 1.8(3) ?
C(A2 N1 C(A1 C(M4 . . . . -177.7(2) ?
C(A3 N2 C(A4 C(B4 . . . . 0.7(3) ?
C(A3 N2 C(A4 C(M2 . . . . -176.7(2) ?
C(A3 C(B3 C(B4 C(A4 . . . . -0.4(3) ?
C(A4 N2 C(A3 C(B3 . . . . -0.9(3) ?
C(A4 N2 C(A3 C(M1 . . . . 177.6(2) ?
C(A5 N3 C(A6 C(B6 . . . . -0.8(3) ?
C(A5 N3 C(A6 C(M3 . . . . 177.9(2) ?
C(A5 C(B5 C(B6 C(A6 . . . . -1.5(3) ?
C(A6 N3 C(A5 C(B5 . . . . -0.1(3) ?
C(A6 N3 C(A5 C(M2 . . . . -177.1(2) ?
C(A7 N4 C(A8 C(B8 . . . . 4.5(3) ?
C(A7 N4 C(A8 C(M4 . . . . -172.3(2) ?
C(A7 C(B7 C(B8 C(A8 . . . . 1.1(3) ?
C(A8 N4 C(A7 C(B7 . . . . -3.7(3) ?
C(A8 N4 C(A7 C(M3 . . . . 173.4(2) ?
C(B1 C(A1 C(M4 C19 . . . . 3.1(3) ?
C(B1 C(A1 C(M4 C(A8 . . . . 179.5(2) ?
C(B2 C(A2 C(M1 C1 . . . . 5.7(4) ?
C(B2 C(A2 C(M1 C(A3 . . . . -174.6(2) ?
C(B3 C(A3 C(M1 C1 . . . . 2.6(4) ?
C(B3 C(A3 C(M1 C(A2 . . . . -177.1(2) ?
C(B4 C(A4 C(M2 C7 . . . . -0.9(4) ?
C(B4 C(A4 C(M2 C(A5 . . . . 177.6(2) ?
C(B5 C(A5 C(M2 C7 . . . . -1.7(4) ?
C(B5 C(A5 C(M2 C(A4 . . . . 179.8(2) ?
C(B6 C(A6 C(M3 C13 . . . . -7.1(4) ?
C(B6 C(A6 C(M3 C(A7 . . . . 178.2(2) ?
C(B7 C(A7 C(M3 C13 . . . . 11.0(4) ?
C(B7 C(A7 C(M3 C(A6 . . . . -174.2(2) ?
C(B8 C(A8 C(M4 C19 . . . . -10.0(4) ?
C(B8 C(A8 C(M4 C(A1 . . . . 173.5(2) ?
C(M1 C1 C2 C3 . . . . -178.2(2) ?
C(M1 C1 C6 C5 . . . . 177.8(3) ?
C(M1 C(A2 C(B2 C(B1 . . . . 180.0(2) ?
C(M1 C(A3 C(B3 C(B4 . . . . -177.7(2) ?
C(M2 C7 C8 C9 . . . . -177.6(2) ?
C(M2 C7 C12 C11 . . . . 177.6(2) ?
C(M2 C(A4 C(B4 C(B3 . . . . 177.2(2) ?
C(M2 C(A5 C(B5 C(B6 . . . . 178.1(2) ?
C(M3 C13 C14 C15 . . . . 178.7(3) ?
C(M3 C13 C18 C17 . . . . -179.6(3) ?
C(M3 C(A6 C(B6 C(B5 . . . . -177.3(3) ?
C(M3 C(A7 C(B7 C(B8 . . . . -175.6(2) ?
C(M4 C19 C20 C21 . . . . 176.7(2) ?
C(M4 C19 C24 C23 . . . . -177.4(2) ?
C(M4 C(A1 C(B1 C(B2 . . . . 177.9(2) ?
C(M4 C(A8 C(B8 C(B7 . . . . 173.2(2) ?
C1S C1S C2S C3S 2 . . . -178.4(3) ?
C4S C5S C6S C7S . . . . -6(3) ?
C5S C4S C9S C8S . . . . -0.6(15) ?
C5S C6S C7S C8S . . . . 5(3) ?
C6S C7S C8S C9S . . . . -2(3) ?
C7S C8S C9S C4S . . . . -0.2(19) ?
C9S C4S C5S C6S . . . . 4(3) ?

_cod_database_fobs_code 1566849
